data_7226026
loop_
_publ_author_name
'Yao, Ching-Fa'
'Villuri, Bharath Kumar'
'Kotipalli, Trimurtulu'
'Kavala, Veerababurao'
'Ichake, Sachin S.'
'Bandi, Vijayalakshmi'
'Kuo, Chun-Wei'

_publ_section_title
;
 Synthesis of Spiro Isoindolinone-indolines and 1,2-Disubstituted Indoles
 from 2-Iodobenzamide derivatives
;
_journal_name_full 'RSC Adv.'
_journal_paper_doi 10.1039/C6RA15002K
_journal_year 2016
_chemical_formula_moiety 'C24 H19 Br N2 O2'
_chemical_formula_sum 'C24 H19 Br N2 O2'
_chemical_formula_weight 447.32
_chemical_name_systematic
;
 ?
;
_space_group_IT_number 2
_symmetry_cell_setting triclinic
_symmetry_space_group_name_Hall '-P 1'
_symmetry_space_group_name_H-M 'P -1'
_atom_sites_solution_hydrogens geom
_atom_sites_solution_primary direct
_atom_sites_solution_secondary difmap
_audit_creation_method SHELXL-97
_audit_update_record
;
2016-06-08 deposited with the CCDC.
2016-07-21 downloaded from the CCDC.
;
_cell_angle_alpha 92.017(4)
_cell_angle_beta 100.699(4)
_cell_angle_gamma 105.215(3)
_cell_formula_units_Z 2
_cell_length_a 7.2109(5)
_cell_length_b 8.7771(5)
_cell_length_c 16.7382(12)
_cell_measurement_reflns_used 1725
_cell_measurement_temperature 200(2)
_cell_measurement_theta_max 24.19
_cell_measurement_theta_min 2.41
_cell_volume 1000.53(12)
_computing_molecular_graphics 'Ortep-3 for Windows (Farrugia, 1997)'
_computing_publication_material 'WinGX publication routines (Farrugia, 1999)'
_computing_structure_refinement 'SHELXL-97 (Sheldrick, 1997)'
_computing_structure_solution 'SHELXS-86 (Sheldrick, 1986)'
_diffrn_ambient_temperature 200(2)
_diffrn_measured_fraction_theta_full 0.989
_diffrn_measured_fraction_theta_max 0.989
_diffrn_measurement_device_type 'Bruker APEX2'
_diffrn_radiation_monochromator graphite
_diffrn_radiation_source 'fine-focus sealed tube'
_diffrn_radiation_type MoK\a
_diffrn_radiation_wavelength 0.71073
_diffrn_reflns_av_R_equivalents 0.0376
_diffrn_reflns_av_sigmaI/netI 0.0790
_diffrn_reflns_limit_h_max 6
_diffrn_reflns_limit_h_min -8
_diffrn_reflns_limit_k_max 10
_diffrn_reflns_limit_k_min -9
_diffrn_reflns_limit_l_max 19
_diffrn_reflns_limit_l_min -11
_diffrn_reflns_number 7092
_diffrn_reflns_theta_full 25.00
_diffrn_reflns_theta_max 25.00
_diffrn_reflns_theta_min 2.41
_exptl_absorpt_coefficient_mu 2.077
_exptl_absorpt_correction_T_max 0.9403
_exptl_absorpt_correction_T_min 0.7190
_exptl_absorpt_correction_type multi-scan
_exptl_crystal_colour colorless
_exptl_crystal_density_diffrn 1.485
_exptl_crystal_density_method 'not measured'
_exptl_crystal_description prism
_exptl_crystal_F_000 456
_exptl_crystal_size_max 0.17
_exptl_crystal_size_mid 0.05
_exptl_crystal_size_min 0.03
_refine_diff_density_max 0.551
_refine_diff_density_min -0.443
_refine_diff_density_rms 0.082
_refine_ls_extinction_method none
_refine_ls_goodness_of_fit_ref 0.977
_refine_ls_hydrogen_treatment constr
_refine_ls_matrix_type full
_refine_ls_number_parameters 262
_refine_ls_number_reflns 3465
_refine_ls_number_restraints 0
_refine_ls_restrained_S_all 0.977
_refine_ls_R_factor_all 0.0844
_refine_ls_R_factor_gt 0.0511
_refine_ls_shift/su_max 0.001
_refine_ls_shift/su_mean 0.000
_refine_ls_structure_factor_coef Fsqd
_refine_ls_weighting_details 'calc w=1/[\s^2^(Fo^2^)+(0.0496P)^2^+0.8355P] where P=(Fo^2^+2Fc^2^)/3'
_refine_ls_weighting_scheme calc
_refine_ls_wR_factor_gt 0.1029
_refine_ls_wR_factor_ref 0.1122
_reflns_number_gt 2427
_reflns_number_total 3465
_reflns_threshold_expression >2sigma(I)
_cod_data_source_file c6ra15002k2.cif
_cod_data_source_block a17131
_cod_original_cell_volume 1000.53(11)
_cod_database_code 7226026

loop_
_symmetry_equiv_pos_as_xyz
'x, y, z'
'-x, -y, -z'

loop_
_atom_site_label
_atom_site_type_symbol
_atom_site_fract_x
_atom_site_fract_y
_atom_site_fract_z
_atom_site_U_iso_or_equiv
_atom_site_adp_type
_atom_site_occupancy
_atom_site_symmetry_multiplicity
_atom_site_calc_flag
_atom_site_refinement_flags
C1 C 0.4753(6) 0.9211(5) 0.7090(2) 0.0252(10) Uani 1 1 d .
H1 H 0.3661 0.8700 0.7367 0.030 Uiso 1 1 calc R
C2 C 0.4092(6) 1.0383(5) 0.6559(2) 0.0242(10) Uani 1 1 d .
C3 C 0.3002(7) 1.0191(6) 0.5774(3) 0.0341(12) Uani 1 1 d .
H3 H 0.2587 0.9185 0.5469 0.041 Uiso 1 1 calc R
C4 C 0.2522(7) 1.1499(6) 0.5437(3) 0.0399(13) Uani 1 1 d .
H4 H 0.1765 1.1391 0.4899 0.048 Uiso 1 1 calc R
C5 C 0.3152(7) 1.2958(6) 0.5889(3) 0.0351(12) Uani 1 1 d .
H5 H 0.2829 1.3845 0.5651 0.042 Uiso 1 1 calc R
C6 C 0.4235(6) 1.3163(5) 0.6677(3) 0.0294(11) Uani 1 1 d .
H6 H 0.4649 1.4173 0.6978 0.035 Uiso 1 1 calc R
C7 C 0.4707(6) 1.1856(5) 0.7019(3) 0.0242(10) Uani 1 1 d .
C9 C 0.6481(6) 1.0241(5) 0.7753(2) 0.0207(9) Uani 1 1 d .
C10 C 0.6685(6) 0.9431(5) 0.8533(2) 0.0225(10) Uani 1 1 d .
C11 C 0.9648(6) 0.9869(5) 0.8092(3) 0.0256(10) Uani 1 1 d .
C12 C 0.8519(6) 0.9157(5) 0.8706(3) 0.0248(10) Uani 1 1 d .
C13 C 0.9063(7) 0.8366(5) 0.9376(3) 0.0333(11) Uani 1 1 d .
H13 H 1.0321 0.8178 0.9492 0.040 Uiso 1 1 calc R
C14 C 0.5896(7) 0.8165(5) 0.9689(3) 0.0369(12) Uani 1 1 d .
H14 H 0.5006 0.7837 1.0043 0.044 Uiso 1 1 calc R
C15 C 0.5333(7) 0.8924(5) 0.9019(3) 0.0287(11) Uani 1 1 d .
H15 H 0.4065 0.9091 0.8896 0.034 Uiso 1 1 calc R
C16 C 0.7723(7) 0.7859(5) 0.9869(3) 0.0362(12) Uani 1 1 d .
H16 H 0.8045 0.7304 1.0328 0.043 Uiso 1 1 calc R
C18 C 0.8974(6) 1.1235(5) 0.6839(3) 0.0276(11) Uani 1 1 d .
H18A H 0.7926 1.0743 0.6359 0.033 Uiso 1 1 calc R
H18B H 1.0187 1.0981 0.6755 0.033 Uiso 1 1 calc R
C19 C 0.9319(6) 1.3023(5) 0.6870(3) 0.0244(10) Uani 1 1 d .
C20 C 0.8728(7) 1.3690(6) 0.6166(3) 0.0365(12) Uani 1 1 d .
H20 H 0.8078 1.3027 0.5679 0.044 Uiso 1 1 calc R
C21 C 0.9077(8) 1.5322(6) 0.6162(3) 0.0451(13) Uani 1 1 d .
H21 H 0.8684 1.5773 0.5673 0.054 Uiso 1 1 calc R
C22 C 1.0586(7) 1.5634(6) 0.7570(3) 0.0431(13) Uani 1 1 d .
H22 H 1.1224 1.6298 0.8057 0.052 Uiso 1 1 calc R
C23 C 1.0251(6) 1.4007(5) 0.7565(3) 0.0323(11) Uani 1 1 d .
H23 H 1.0674 1.3562 0.8052 0.039 Uiso 1 1 calc R
C24 C 0.9990(7) 1.6283(6) 0.6865(4) 0.0437(13) Uani 1 1 d .
H24 H 1.0212 1.7398 0.6864 0.052 Uiso 1 1 calc R
C25 C 0.6610(6) 1.2835(5) 0.8460(3) 0.0246(10) Uani 1 1 d .
C26 C 0.5762(8) 1.4220(5) 0.8503(3) 0.0411(13) Uani 1 1 d .
H26A H 0.4778 1.4170 0.8006 0.062 Uiso 1 1 calc R
H26B H 0.6811 1.5209 0.8553 0.062 Uiso 1 1 calc R
H26C H 0.5144 1.4183 0.8979 0.062 Uiso 1 1 calc R
N1 N 0.8422(5) 1.0518(4) 0.7563(2) 0.0233(8) Uani 1 1 d .
N2 N 0.5867(5) 1.1737(4) 0.77843(19) 0.0195(8) Uani 1 1 d .
O1 O 1.1336(4) 0.9903(4) 0.80420(18) 0.0361(8) Uani 1 1 d .
O2 O 0.7857(5) 1.2631(3) 0.90075(18) 0.0338(8) Uani 1 1 d .
Br1 Br 0.54560(8) 0.75435(6) 0.65231(3) 0.03915(19) Uani 1 1 d .

loop_
_atom_site_aniso_label
_atom_site_aniso_U_11
_atom_site_aniso_U_22
_atom_site_aniso_U_33
_atom_site_aniso_U_23
_atom_site_aniso_U_13
_atom_site_aniso_U_12
C1 0.025(3) 0.023(2) 0.029(2) -0.0022(19) 0.004(2) 0.010(2)
C2 0.026(3) 0.026(2) 0.021(2) 0.0041(19) 0.004(2) 0.009(2)
C3 0.032(3) 0.039(3) 0.030(3) -0.002(2) 0.007(2) 0.009(2)
C4 0.037(3) 0.058(4) 0.025(3) 0.009(2) -0.002(2) 0.017(3)
C5 0.034(3) 0.043(3) 0.035(3) 0.015(2) 0.006(2) 0.019(2)
C6 0.030(3) 0.029(3) 0.033(3) 0.008(2) 0.009(2) 0.011(2)
C7 0.018(2) 0.030(3) 0.029(2) 0.006(2) 0.009(2) 0.010(2)
C9 0.020(2) 0.020(2) 0.024(2) 0.0032(18) 0.0048(19) 0.0085(19)
C10 0.027(3) 0.020(2) 0.020(2) -0.0001(18) 0.003(2) 0.008(2)
C11 0.025(3) 0.022(2) 0.029(2) -0.0037(19) 0.005(2) 0.007(2)
C12 0.025(3) 0.021(2) 0.028(2) -0.0002(19) 0.002(2) 0.007(2)
C13 0.033(3) 0.031(3) 0.036(3) 0.002(2) 0.000(2) 0.013(2)
C14 0.050(3) 0.031(3) 0.033(3) 0.004(2) 0.021(3) 0.008(3)
C15 0.028(3) 0.031(3) 0.031(3) 0.006(2) 0.009(2) 0.011(2)
C16 0.051(3) 0.029(3) 0.029(3) 0.008(2) 0.006(2) 0.012(3)
C18 0.026(3) 0.030(3) 0.031(3) 0.007(2) 0.013(2) 0.009(2)
C19 0.016(2) 0.027(2) 0.036(3) 0.010(2) 0.010(2) 0.011(2)
C20 0.041(3) 0.032(3) 0.037(3) 0.004(2) 0.006(2) 0.010(2)
C21 0.046(3) 0.039(3) 0.050(3) 0.016(3) -0.001(3) 0.016(3)
C22 0.034(3) 0.038(3) 0.051(3) -0.005(3) 0.009(3) -0.001(3)
C23 0.024(3) 0.034(3) 0.035(3) 0.004(2) 0.003(2) 0.003(2)
C24 0.030(3) 0.031(3) 0.072(4) 0.009(3) 0.014(3) 0.008(2)
C25 0.022(3) 0.027(3) 0.027(3) 0.003(2) 0.008(2) 0.008(2)
C26 0.057(4) 0.034(3) 0.034(3) -0.004(2) 0.002(3) 0.022(3)
N1 0.021(2) 0.024(2) 0.029(2) 0.0074(16) 0.0110(17) 0.0078(17)
N2 0.020(2) 0.0220(19) 0.0185(19) 0.0047(15) 0.0036(16) 0.0088(16)
O1 0.0235(19) 0.046(2) 0.045(2) 0.0102(16) 0.0085(15) 0.0192(16)
O2 0.0296(19) 0.0342(19) 0.0318(18) -0.0024(15) -0.0051(16) 0.0069(16)
Br1 0.0472(3) 0.0263(3) 0.0470(3) -0.0038(2) 0.0149(2) 0.0124(2)

loop_
_atom_type_symbol
_atom_type_description
_atom_type_scat_dispersion_real
_atom_type_scat_dispersion_imag
_atom_type_scat_source
C C 0.0033 0.0016 'International Tables Vol C Tables 4.2.6.8 and 6.1.1.4'
H H 0.0000 0.0000 'International Tables Vol C Tables 4.2.6.8 and 6.1.1.4'
N N 0.0061 0.0033 'International Tables Vol C Tables 4.2.6.8 and 6.1.1.4'
O O 0.0106 0.0060 'International Tables Vol C Tables 4.2.6.8 and 6.1.1.4'
Br Br -0.2901 2.4595 'International Tables Vol C Tables 4.2.6.8 and 6.1.1.4'

loop_
_geom_angle_atom_site_label_1
_geom_angle_atom_site_label_2
_geom_angle_atom_site_label_3
_geom_angle
C2 C1 C9 104.4(3)
C2 C1 Br1 115.2(3)
C9 C1 Br1 113.1(3)
C2 C1 H1 108.0
C9 C1 H1 108.0
Br1 C1 H1 108.0
C3 C2 C7 121.4(4)
C3 C2 C1 131.1(4)
C7 C2 C1 107.5(4)
C2 C3 C4 118.8(4)
C2 C3 H3 120.6
C4 C3 H3 120.6
C5 C4 C3 119.7(4)
C5 C4 H4 120.1
C3 C4 H4 120.1
C6 C5 C4 122.0(4)
C6 C5 H5 119.0
C4 C5 H5 119.0
C5 C6 C7 118.5(4)
C5 C6 H6 120.8
C7 C6 H6 120.8
C6 C7 C2 119.6(4)
C6 C7 N2 130.5(4)
C2 C7 N2 109.7(4)
N1 C9 N2 111.5(3)
N1 C9 C10 102.7(3)
N2 C9 C10 116.8(3)
N1 C9 C1 115.8(3)
N2 C9 C1 99.8(3)
C10 C9 C1 111.0(3)
C15 C10 C12 121.1(4)
C15 C10 C9 129.5(4)
C12 C10 C9 109.3(4)
O1 C11 N1 125.0(4)
O1 C11 C12 128.6(4)
N1 C11 C12 106.4(3)
C10 C12 C13 121.2(4)
C10 C12 C11 108.6(4)
C13 C12 C11 130.2(4)
C16 C13 C12 118.1(4)
C16 C13 H13 121.0
C12 C13 H13 121.0
C15 C14 C16 122.5(4)
C15 C14 H14 118.7
C16 C14 H14 118.7
C14 C15 C10 117.2(4)
C14 C15 H15 121.4
C10 C15 H15 121.4
C13 C16 C14 119.8(4)
C13 C16 H16 120.1
C14 C16 H16 120.1
N1 C18 C19 115.0(3)
N1 C18 H18A 108.5
C19 C18 H18A 108.5
N1 C18 H18B 108.5
C19 C18 H18B 108.5
H18A C18 H18B 107.5
C23 C19 C20 118.6(4)
C23 C19 C18 122.6(4)
C20 C19 C18 118.8(4)
C19 C20 C21 120.6(5)
C19 C20 H20 119.7
C21 C20 H20 119.7
C24 C21 C20 119.9(5)
C24 C21 H21 120.0
C20 C21 H21 120.0
C24 C22 C23 119.5(5)
C24 C22 H22 120.2
C23 C22 H22 120.2
C19 C23 C22 121.2(5)
C19 C23 H23 119.4
C22 C23 H23 119.4
C21 C24 C22 120.1(5)
C21 C24 H24 119.9
C22 C24 H24 119.9
O2 C25 N2 119.9(4)
O2 C25 C26 122.0(4)
N2 C25 C26 118.1(4)
C25 C26 H26A 109.5
C25 C26 H26B 109.5
H26A C26 H26B 109.5
C25 C26 H26C 109.5
H26A C26 H26C 109.5
H26B C26 H26C 109.5
C11 N1 C9 112.8(3)
C11 N1 C18 122.4(3)
C9 N1 C18 124.4(3)
C25 N2 C7 129.8(3)
C25 N2 C9 120.4(3)
C7 N2 C9 109.4(3)

loop_
_geom_bond_atom_site_label_1
_geom_bond_atom_site_label_2
_geom_bond_distance
C1 C2 1.497(6)
C1 C9 1.558(6)
C1 Br1 1.941(4)
C1 H1 1.0000
C2 C3 1.380(6)
C2 C7 1.401(6)
C3 C4 1.392(6)
C3 H3 0.9500
C4 C5 1.385(7)
C4 H4 0.9500
C5 C6 1.381(6)
C5 H5 0.9500
C6 C7 1.393(6)
C6 H6 0.9500
C7 N2 1.418(5)
C9 N1 1.454(5)
C9 N2 1.494(5)
C9 C10 1.509(6)
C10 C15 1.380(6)
C10 C12 1.386(6)
C11 O1 1.228(5)
C11 N1 1.379(5)
C11 C12 1.483(6)
C12 C13 1.388(6)
C13 C16 1.381(6)
C13 H13 0.9500
C14 C15 1.376(6)
C14 C16 1.394(7)
C14 H14 0.9500
C15 H15 0.9500
C16 H16 0.9500
C18 N1 1.458(5)
C18 C19 1.521(6)
C18 H18A 0.9900
C18 H18B 0.9900
C19 C23 1.373(6)
C19 C20 1.381(6)
C20 C21 1.388(6)
C20 H20 0.9500
C21 C24 1.371(7)
C21 H21 0.9500
C22 C24 1.374(7)
C22 C23 1.385(6)
C22 H22 0.9500
C23 H23 0.9500
C24 H24 0.9500
C25 O2 1.213(5)
C25 N2 1.387(5)
C25 C26 1.502(6)
C26 H26A 0.9800
C26 H26B 0.9800
C26 H26C 0.9800
